data_7226323
loop_
_publ_author_name
'Kuz'mina, Lyudmila G.'
'Vedernikov, Artem I.'
'Howard, Judith A. K.'
'Bezzubov, Stanislav I.'
'Alfimov, Michael V.'
'Gromov, Sergey P.'

_publ_section_title
;
 Peculiarities of styryl dyes of the benzoselenazole series crystal
 packings and their influence on solid phase [2 + 2] photocycloaddition
 reaction with single crystal retention
;
_journal_issue 39
_journal_name_full CrystEngComm
_journal_page_first 7506
_journal_paper_doi 10.1039/C6CE01426G
_journal_volume 18
_journal_year 2016
_chemical_formula_moiety 'I, C19 H20 N O2 Se, 0.5(C6 H6 O2)'
_chemical_formula_sum 'C22 H23 I N O3 Se'
_chemical_formula_weight 555.27
_chemical_name_systematic
;
 ? 
;
_space_group_crystal_system triclinic
_space_group_IT_number 2
_space_group_name_Hall '-P 1'
_space_group_name_H-M_alt 'P -1'
_symmetry_space_group_name_Hall '-P 1'
_symmetry_space_group_name_H-M 'P -1'
_atom_sites_solution_hydrogens geom
_atom_sites_solution_primary direct
_atom_sites_solution_secondary difmap
_audit_creation_date 2015-12-02
_audit_creation_method
;
Olex2 1.2
(compiled 2015.09.30 svn.r3233 for OlexSys, GUI svn.r5103)
;
_audit_update_record
;
2016-04-17 deposited with the CCDC.
2016-08-22 downloaded from the CCDC.
;
_cell_angle_alpha 105.4770(10)
_cell_angle_beta 97.1060(10)
_cell_angle_gamma 105.1850(10)
_cell_formula_units_Z 4
_cell_length_a 11.8766(3)
_cell_length_b 12.7576(4)
_cell_length_c 15.3353(4)
_cell_measurement_reflns_used 5499
_cell_measurement_temperature 120
_cell_measurement_theta_max 2.40
_cell_measurement_theta_min 26.000
_cell_volume 2113.78(10)
_computing_cell_refinement 'SAINT v7.46A (Bruker, 2008)'
_computing_data_collection 'SMART v5.625 (Bruker, 2001)'
_computing_data_reduction 'SAINT v7.46A (Bruker, 2008)'
_computing_molecular_graphics 'Olex2 (Dolomanov et al., 2009)'
_computing_publication_material 'Olex2 (Dolomanov et al., 2009)'
_computing_structure_refinement 'XL (Sheldrick, 2008)'
_computing_structure_solution 'XS (Sheldrick, 2008)'
_diffrn_ambient_temperature 120.15
_diffrn_measured_fraction_theta_full 0.996
_diffrn_measured_fraction_theta_max 0.991
_diffrn_measurement_device_type SMART-6K
_diffrn_measurement_method '\w scans'
_diffrn_radiation_monochromator Parallel,graphite
_diffrn_radiation_type MoK\a
_diffrn_radiation_wavelength 0.71073
_diffrn_reflns_av_R_equivalents 0.0160
_diffrn_reflns_av_unetI/netI 0.0232
_diffrn_reflns_limit_h_max 16
_diffrn_reflns_limit_h_min -16
_diffrn_reflns_limit_k_max 17
_diffrn_reflns_limit_k_min -17
_diffrn_reflns_limit_l_max 20
_diffrn_reflns_limit_l_min -20
_diffrn_reflns_number 25381
_diffrn_reflns_theta_full 26.00
_diffrn_reflns_theta_max 29.00
_diffrn_reflns_theta_min 1.41
_diffrn_source 'fine-focus sealed tube'
_diffrn_source_current 35.0
_diffrn_source_power 1.75
_diffrn_source_voltage 50.0
_exptl_absorpt_coefficient_mu 3.259
_exptl_absorpt_correction_T_max 0.7461
_exptl_absorpt_correction_T_min 0.4986
_exptl_absorpt_correction_type multi-scan
_exptl_crystal_colour red
_exptl_crystal_colour_primary red
_exptl_crystal_density_diffrn 1.745
_exptl_crystal_density_method 'not measured'
_exptl_crystal_description block
_exptl_crystal_F_000 1092
_exptl_crystal_size_max 0.38
_exptl_crystal_size_mid 0.32
_exptl_crystal_size_min 0.3
_refine_diff_density_max 1.297
_refine_diff_density_min -1.000
_refine_diff_density_rms 0.078
_refine_ls_extinction_method none
_refine_ls_goodness_of_fit_ref 1.019
_refine_ls_hydrogen_treatment mixed
_refine_ls_matrix_type full
_refine_ls_number_parameters 511
_refine_ls_number_reflns 11152
_refine_ls_number_restraints 0
_refine_ls_restrained_S_all 1.019
_refine_ls_R_factor_all 0.0331
_refine_ls_R_factor_gt 0.0258
_refine_ls_shift/su_max 0.001
_refine_ls_shift/su_mean 0.000
_refine_ls_structure_factor_coef Fsqd
_refine_ls_weighting_details 'calc w=1/[\s^2^(Fo^2^)+(0.0314P)^2^+0.8519P] where P=(Fo^2^+2Fc^2^)/3'
_refine_ls_weighting_scheme calc
_refine_ls_wR_factor_gt 0.0594
_refine_ls_wR_factor_ref 0.0609
_reflns_number_gt 9573
_reflns_number_total 11152
_reflns_threshold_expression >2sigma(I)
_cod_data_source_file c6ce01426g1.cif
_cod_data_source_block p-1
_cod_depositor_comments 'Adding full bibliography for 7226322--7226329.cif.'
_cod_database_code 7226323
_olex2_refinement_description
;
1. Fixed Uiso
 At 1.2 times of:
  All C(H) groups, All C(H,H) groups
 At 1.5 times of:
  All C(H,H,H) groups, All O(H) groups
2. Others
 Fixed Sof: H1S(0.12) H2S(0.88) H4S(0.12) H5S(0.88) O3A(0.88) H3AA(0.88)
 O4A(0.88) H4A(0.88) O3B(0.12) O4B(0.12) H3B(0.12) H4B(0.12)
3.a Everything fixed:
 H3B, H4B
3.b Secondary CH2 refined with riding coordinates:
 C18(H18A,H18B), C18A(H18C,H18D)
3.c Aromatic/amide H refined with riding coordinates:
 C2(H2), C3(H3), C5(H5), C6(H6), C9(H9), C14(H14), C15(H15), C16(H16),
 C17(H17), C2A(H2A), C3A(H3A), C5A(H5A), C6A(H6A), C9A(H9A), C14A(H14A),
 C15A(H15A), C16A(H16A), C17A(H17A), C1S(H1S), C2S(H2S), C3S(H3S), C4S(H4S),
 C5S(H5S), C6S(H6S)
3.d Idealised Me refined as rotating group:
 C10(H10A,H10B,H10C), C11(H11A,H11B,H11C), C19(H19A,H19B,H19C), C10A(H10D,H10E,
 H10F), C11A(H11D,H11E,H11F), C19A(H19D,H19E,H19F)
3.e Idealised tetrahedral OH refined as rotating group:
 O3A(H3AA), O4A(H4A)
;
_olex2_submission_special_instructions 'No special instructions were received'

loop_
_space_group_symop_id
_space_group_symop_operation_xyz
1 'x, y, z'
2 '-x, -y, -z'

loop_
_atom_site_label
_atom_site_type_symbol
_atom_site_fract_x
_atom_site_fract_y
_atom_site_fract_z
_atom_site_U_iso_or_equiv
_atom_site_adp_type
_atom_site_occupancy
_atom_site_calc_flag
_atom_site_disorder_assembly
_atom_site_disorder_group
_atom_site_refinement_flags_posn
I1 I 0.277449(14) 0.695704(13) 0.449367(10) 0.02994(4) Uani 1 d . . .
I2 I -0.224581(14) 0.186874(14) 0.087740(11) 0.03154(4) Uani 1 d . . .
Se1 Se 0.191530(19) 0.092862(19) -0.158732(15) 0.02345(5) Uani 1 d . . .
O2 O 0.21664(14) 0.09790(14) 0.40734(10) 0.0274(3) Uani 1 d . . .
O1 O 0.05185(14) 0.17475(14) 0.35485(10) 0.0290(3) Uani 1 d . . .
N1 N 0.00880(15) 0.17864(14) -0.15011(11) 0.0187(3) Uani 1 d . . .
C1 C 0.08063(18) 0.14450(16) -0.09712(14) 0.0192(4) Uani 1 d . . .
C2 C 0.07539(18) 0.14687(17) -0.00402(14) 0.0204(4) Uani 1 d . . .
H2 H 0.0240 0.1803 0.0258 0.024 Uiso 1 calc . . R
C3 C 0.14460(18) 0.10082(17) 0.04075(14) 0.0206(4) Uani 1 d . . .
H3 H 0.1921 0.0669 0.0063 0.025 Uiso 1 calc . . R
C4 C 0.15546(18) 0.09668(16) 0.13493(14) 0.0195(4) Uani 1 d . . .
C5 C 0.24225(18) 0.05133(17) 0.16496(14) 0.0211(4) Uani 1 d . . .
H5 H 0.2857 0.0218 0.1236 0.025 Uiso 1 calc . . R
C6 C 0.26502(18) 0.04936(18) 0.25526(14) 0.0219(4) Uani 1 d . . .
H6 H 0.3236 0.0194 0.2744 0.026 Uiso 1 calc . . R
C7 C 0.19992(18) 0.09229(17) 0.31678(14) 0.0208(4) Uani 1 d . . .
C8 C 0.10936(18) 0.13615(17) 0.28740(14) 0.0215(4) Uani 1 d . . .
C9 C 0.08709(18) 0.13794(17) 0.19745(14) 0.0211(4) Uani 1 d . . .
H9 H 0.0272 0.1662 0.1779 0.025 Uiso 1 calc . . R
C10 C 0.3088(2) 0.0568(2) 0.44118(16) 0.0328(5) Uani 1 d . . .
H10A H 0.2902 -0.0233 0.4094 0.049 Uiso 1 calc . . GR
H10B H 0.3146 0.0688 0.5063 0.049 Uiso 1 calc . . GR
H10C H 0.3835 0.0975 0.4305 0.049 Uiso 1 calc . . GR
C11 C -0.0394(2) 0.2215(3) 0.33121(17) 0.0381(6) Uani 1 d . . .
H11A H -0.0991 0.1657 0.2802 0.057 Uiso 1 calc . . GR
H11B H -0.0057 0.2882 0.3140 0.057 Uiso 1 calc . . GR
H11C H -0.0752 0.2421 0.3834 0.057 Uiso 1 calc . . GR
C12 C 0.12099(18) 0.12536(18) -0.26073(14) 0.0217(4) Uani 1 d . . .
C13 C 0.02840(18) 0.16923(17) -0.24037(14) 0.0201(4) Uani 1 d . . .
C14 C -0.03748(19) 0.19847(18) -0.30718(15) 0.0246(4) Uani 1 d . . .
H14 H -0.0987 0.2291 -0.2941 0.030 Uiso 1 calc . . R
C15 C -0.0082(2) 0.18015(19) -0.39346(15) 0.0279(5) Uani 1 d . . .
H15 H -0.0515 0.1981 -0.4391 0.033 Uiso 1 calc . . R
C16 C 0.0841(2) 0.1358(2) -0.41392(16) 0.0291(5) Uani 1 d . . .
H16 H 0.1016 0.1246 -0.4725 0.035 Uiso 1 calc . . R
C17 C 0.1499(2) 0.1081(2) -0.34718(16) 0.0276(5) Uani 1 d . . .
H17 H 0.2120 0.0787 -0.3601 0.033 Uiso 1 calc . . R
C18 C -0.08572(19) 0.22436(18) -0.11759(14) 0.0220(4) Uani 1 d . . .
H18A H -0.1151 0.1899 -0.0723 0.026 Uiso 1 calc . . R
H18B H -0.1517 0.2041 -0.1693 0.026 Uiso 1 calc . . R
C19 C -0.0404(2) 0.3530(2) -0.07467(19) 0.0362(6) Uani 1 d . . .
H19A H -0.0125 0.3874 -0.1197 0.054 Uiso 1 calc . . GR
H19B H 0.0239 0.3732 -0.0227 0.054 Uiso 1 calc . . GR
H19C H -0.1040 0.3800 -0.0544 0.054 Uiso 1 calc . . GR
Se2 Se 0.43135(2) 0.34355(2) 0.665673(15) 0.02625(5) Uani 1 d . . .
O1A O 0.40000(15) 0.30393(14) 0.08970(11) 0.0298(3) Uani 1 d . . .
O2A O 0.25867(17) 0.40494(15) 0.16191(11) 0.0364(4) Uani 1 d . . .
N1A N 0.28260(16) 0.46929(15) 0.66893(12) 0.0231(4) Uani 1 d . . .
C1A C 0.34042(19) 0.41753(18) 0.61079(15) 0.0231(4) Uani 1 d . . .
C2A C 0.33439(19) 0.41533(18) 0.51692(15) 0.0237(4) Uani 1 d . . .
H2A H 0.2814 0.4462 0.4906 0.028 Uiso 1 calc . . R
C3A C 0.40410(19) 0.36936(18) 0.46534(15) 0.0239(4) Uani 1 d . . .
H3A H 0.4576 0.3420 0.4953 0.029 Uiso 1 calc . . R
C4A C 0.40538(19) 0.35765(17) 0.36907(14) 0.0233(4) Uani 1 d . . .
C5A C 0.48521(19) 0.30700(18) 0.32910(15) 0.0251(4) Uani 1 d . . .
H5A H 0.5373 0.2845 0.3652 0.030 Uiso 1 calc . . R
C6A C 0.48807(19) 0.28971(19) 0.23588(15) 0.0255(4) Uani 1 d . . .
H6A H 0.5422 0.2566 0.2100 0.031 Uiso 1 calc . . R
C7A C 0.4096(2) 0.32223(18) 0.18218(14) 0.0242(4) Uani 1 d . . .
C8A C 0.3298(2) 0.37556(18) 0.22216(15) 0.0259(4) Uani 1 d . . .
C9A C 0.3281(2) 0.39339(18) 0.31422(15) 0.0247(4) Uani 1 d . . .
H9A H 0.2760 0.4291 0.3405 0.030 Uiso 1 calc . . R
C10A C 0.4696(2) 0.2393(2) 0.04496(16) 0.0325(5) Uani 1 d . . .
H10D H 0.4529 0.2291 -0.0202 0.049 Uiso 1 calc . . GR
H10E H 0.4501 0.1660 0.0547 0.049 Uiso 1 calc . . GR
H10F H 0.5528 0.2794 0.0701 0.049 Uiso 1 calc . . GR
C11A C 0.1691(3) 0.4500(3) 0.19680(18) 0.0416(6) Uani 1 d . . .
H11D H 0.1241 0.4668 0.1487 0.062 Uiso 1 calc . . GR
H11E H 0.2064 0.5189 0.2477 0.062 Uiso 1 calc . . GR
H11F H 0.1167 0.3948 0.2174 0.062 Uiso 1 calc . . GR
C12A C 0.3737(2) 0.39519(18) 0.77235(15) 0.0250(4) Uani 1 d . . .
C13A C 0.29739(19) 0.45764(18) 0.75777(15) 0.0235(4) Uani 1 d . . .
C14A C 0.2450(2) 0.5043(2) 0.82859(16) 0.0297(5) Uani 1 d . . .
H14A H 0.1935 0.5459 0.8195 0.036 Uiso 1 calc . . R
C15A C 0.2721(2) 0.4868(2) 0.91322(17) 0.0332(5) Uani 1 d . . .
H15A H 0.2382 0.5177 0.9614 0.040 Uiso 1 calc . . R
C16A C 0.3481(2) 0.4246(2) 0.92787(17) 0.0328(5) Uani 1 d . . .
H16A H 0.3641 0.4139 0.9852 0.039 Uiso 1 calc . . R
C17A C 0.4003(2) 0.3783(2) 0.85756(16) 0.0310(5) Uani 1 d . . .
H17A H 0.4519 0.3368 0.8670 0.037 Uiso 1 calc . . R
C18A C 0.2106(2) 0.54012(19) 0.64401(16) 0.0273(5) Uani 1 d . . .
H18C H 0.2410 0.5709 0.5972 0.033 Uiso 1 calc . . R
H18D H 0.2182 0.6039 0.6981 0.033 Uiso 1 calc . . R
C19A C 0.0802(2) 0.4711(2) 0.6077(2) 0.0383(6) Uani 1 d . . .
H19D H 0.0719 0.4108 0.5519 0.057 Uiso 1 calc . . GR
H19E H 0.0355 0.5199 0.5950 0.057 Uiso 1 calc . . GR
H19F H 0.0505 0.4387 0.6533 0.057 Uiso 1 calc . . GR
C1S C 0.4138(2) -0.0310(2) -0.25726(17) 0.0295(5) Uani 1 d . . .
H1S H 0.3569 -0.0984 -0.2601 0.035 Uiso 0.12 calc A 2 R
C2S C 0.4840(2) 0.0421(2) -0.17284(16) 0.0310(5) Uani 1 d E . .
H2S H 0.4741 0.0235 -0.1190 0.037 Uiso 0.88 calc B 1 R
C3S C 0.5693(2) 0.1430(2) -0.16819(16) 0.0300(5) Uani 1 d . . .
H3S H 0.6165 0.1917 -0.1114 0.036 Uiso 1 calc E . R
C4S C 0.5838(2) 0.1707(2) -0.24853(17) 0.0289(5) Uani 1 d E . .
H4S H 0.6403 0.2383 -0.2456 0.035 Uiso 0.12 calc C 2 R
C5S C 0.5139(2) 0.0976(2) -0.33335(16) 0.0276(5) Uani 1 d . . .
H5S H 0.5239 0.1159 -0.3873 0.033 Uiso 0.88 calc D 1 R
C6S C 0.4287(2) -0.0032(2) -0.33735(16) 0.0293(5) Uani 1 d E . .
H6S H 0.3817 -0.0520 -0.3941 0.035 Uiso 1 calc . . R
O3A O 0.3287(3) -0.1342(2) -0.2698(2) 0.0613(7) Uiso 0.88 d E 1 .
H3AA H 0.3160 -0.1391 -0.2194 0.092 Uiso 0.88 calc E 1 GR
O4A O 0.6704(3) 0.2689(2) -0.2402(2) 0.0623(7) Uiso 0.88 d E 1 .
H4A H 0.6818 0.2703 -0.2915 0.094 Uiso 0.88 calc E 1 GR
O3B O 0.464(2) 0.015(2) -0.0997(17) 0.080(7) Uiso 0.12 d E 2 .
O4B O 0.520(2) 0.1067(19) -0.4194(16) 0.071(6) Uiso 0.12 d E 2 .
H3B H 0.5205 0.0566 -0.0561 0.070 Uiso 0.12 d F 2 .
H4B H 0.5015 0.0385 -0.4560 0.070 Uiso 0.12 d G 2 .

loop_
_atom_site_aniso_label
_atom_site_aniso_U_11
_atom_site_aniso_U_22
_atom_site_aniso_U_33
_atom_site_aniso_U_23
_atom_site_aniso_U_13
_atom_site_aniso_U_12
I1 0.03401(8) 0.03055(8) 0.02921(8) 0.01302(6) 0.00519(6) 0.01337(6)
I2 0.03297(8) 0.04224(9) 0.03036(8) 0.01679(7) 0.01296(6) 0.02120(7)
Se1 0.02292(10) 0.03159(11) 0.02215(10) 0.01268(9) 0.00814(8) 0.01287(9)
O2 0.0334(8) 0.0371(9) 0.0172(7) 0.0099(7) 0.0065(6) 0.0178(7)
O1 0.0337(9) 0.0414(9) 0.0189(7) 0.0093(7) 0.0097(6) 0.0210(7)
N1 0.0201(8) 0.0188(8) 0.0179(8) 0.0073(7) 0.0038(6) 0.0054(7)
C1 0.0196(9) 0.0176(9) 0.0194(9) 0.0058(7) 0.0038(7) 0.0044(7)
C2 0.0217(10) 0.0210(9) 0.0186(9) 0.0068(8) 0.0056(8) 0.0055(8)
C3 0.0197(9) 0.0197(9) 0.0200(9) 0.0055(8) 0.0039(8) 0.0029(8)
C4 0.0206(9) 0.0173(9) 0.0181(9) 0.0057(7) 0.0024(7) 0.0023(7)
C5 0.0218(10) 0.0225(10) 0.0178(9) 0.0051(8) 0.0050(8) 0.0054(8)
C6 0.0218(10) 0.0247(10) 0.0201(10) 0.0080(8) 0.0033(8) 0.0080(8)
C7 0.0224(10) 0.0212(9) 0.0169(9) 0.0060(8) 0.0035(8) 0.0038(8)
C8 0.0227(10) 0.0203(9) 0.0195(9) 0.0031(8) 0.0051(8) 0.0060(8)
C9 0.0224(10) 0.0204(9) 0.0206(10) 0.0064(8) 0.0039(8) 0.0068(8)
C10 0.0358(13) 0.0485(14) 0.0200(10) 0.0123(10) 0.0047(9) 0.0215(11)
C11 0.0461(15) 0.0545(16) 0.0262(12) 0.0122(11) 0.0133(11) 0.0341(13)
C12 0.0231(10) 0.0223(10) 0.0202(10) 0.0088(8) 0.0040(8) 0.0058(8)
C13 0.0234(10) 0.0183(9) 0.0186(9) 0.0067(8) 0.0073(8) 0.0043(8)
C14 0.0249(10) 0.0268(10) 0.0247(10) 0.0103(9) 0.0062(8) 0.0094(9)
C15 0.0321(12) 0.0301(11) 0.0223(10) 0.0121(9) 0.0031(9) 0.0083(9)
C16 0.0340(12) 0.0344(12) 0.0204(10) 0.0106(9) 0.0094(9) 0.0093(10)
C17 0.0294(11) 0.0332(12) 0.0253(11) 0.0127(9) 0.0121(9) 0.0117(10)
C18 0.0235(10) 0.0246(10) 0.0208(10) 0.0073(8) 0.0076(8) 0.0105(8)
C19 0.0457(15) 0.0273(12) 0.0408(14) 0.0102(11) 0.0173(12) 0.0165(11)
Se2 0.02943(11) 0.03144(12) 0.02347(11) 0.01263(9) 0.00668(9) 0.01395(9)
O1A 0.0341(9) 0.0368(9) 0.0191(7) 0.0088(7) 0.0035(6) 0.0127(7)
O2A 0.0495(11) 0.0437(10) 0.0217(8) 0.0094(7) 0.0015(7) 0.0273(9)
N1A 0.0246(9) 0.0214(8) 0.0236(9) 0.0090(7) 0.0037(7) 0.0059(7)
C1A 0.0218(10) 0.0216(10) 0.0240(10) 0.0087(8) 0.0023(8) 0.0032(8)
C2A 0.0241(10) 0.0209(10) 0.0231(10) 0.0087(8) -0.0009(8) 0.0024(8)
C3A 0.0242(10) 0.0211(10) 0.0232(10) 0.0085(8) 0.0002(8) 0.0022(8)
C4A 0.0237(10) 0.0196(10) 0.0207(10) 0.0054(8) -0.0005(8) 0.0004(8)
C5A 0.0224(10) 0.0261(10) 0.0237(10) 0.0092(9) -0.0003(8) 0.0035(8)
C6A 0.0221(10) 0.0277(11) 0.0234(10) 0.0073(9) 0.0019(8) 0.0040(8)
C7A 0.0283(11) 0.0227(10) 0.0173(9) 0.0064(8) 0.0016(8) 0.0018(8)
C8A 0.0320(11) 0.0216(10) 0.0213(10) 0.0067(8) -0.0015(9) 0.0071(9)
C9A 0.0275(11) 0.0212(10) 0.0225(10) 0.0056(8) 0.0014(8) 0.0056(8)
C10A 0.0313(12) 0.0452(14) 0.0232(11) 0.0100(10) 0.0061(9) 0.0158(11)
C11A 0.0539(17) 0.0479(15) 0.0281(12) 0.0089(11) -0.0001(11) 0.0313(14)
C12A 0.0262(11) 0.0233(10) 0.0243(10) 0.0082(9) 0.0045(8) 0.0050(8)
C13A 0.0256(10) 0.0208(10) 0.0210(10) 0.0075(8) 0.0028(8) 0.0021(8)
C14A 0.0329(12) 0.0289(11) 0.0300(12) 0.0105(10) 0.0091(10) 0.0114(10)
C15A 0.0395(13) 0.0344(12) 0.0263(11) 0.0080(10) 0.0136(10) 0.0110(11)
C16A 0.0381(13) 0.0356(13) 0.0241(11) 0.0135(10) 0.0053(10) 0.0066(10)
C17A 0.0351(12) 0.0347(12) 0.0269(11) 0.0138(10) 0.0052(10) 0.0133(10)
C18A 0.0312(11) 0.0251(11) 0.0293(11) 0.0121(9) 0.0047(9) 0.0117(9)
C19A 0.0329(13) 0.0372(13) 0.0448(15) 0.0138(12) -0.0014(11) 0.0143(11)
C1S 0.0265(11) 0.0354(12) 0.0364(13) 0.0175(10) 0.0144(10) 0.0155(10)
C2S 0.0378(13) 0.0436(13) 0.0258(11) 0.0173(10) 0.0155(10) 0.0249(11)
C3S 0.0319(12) 0.0395(13) 0.0225(11) 0.0080(10) 0.0059(9) 0.0190(10)
C4S 0.0268(11) 0.0307(11) 0.0315(12) 0.0122(10) 0.0036(9) 0.0111(9)
C5S 0.0288(11) 0.0374(12) 0.0251(11) 0.0172(10) 0.0060(9) 0.0166(10)
C6S 0.0286(11) 0.0344(12) 0.0277(11) 0.0102(10) 0.0029(9) 0.0151(10)

loop_
_atom_type_symbol
_atom_type_description
_atom_type_scat_dispersion_real
_atom_type_scat_dispersion_imag
_atom_type_scat_source
C C 0.0033 0.0016 'International Tables Vol C Tables 4.2.6.8 and 6.1.1.4'
H H 0.0000 0.0000 'International Tables Vol C Tables 4.2.6.8 and 6.1.1.4'
N N 0.0061 0.0033 'International Tables Vol C Tables 4.2.6.8 and 6.1.1.4'
O O 0.0106 0.0060 'International Tables Vol C Tables 4.2.6.8 and 6.1.1.4'
Se Se -0.0929 2.2259 'International Tables Vol C Tables 4.2.6.8 and 6.1.1.4'
I I -0.4742 1.8119 'International Tables Vol C Tables 4.2.6.8 and 6.1.1.4'

loop_
_geom_angle_atom_site_label_1
_geom_angle_atom_site_label_2
_geom_angle_atom_site_label_3
_geom_angle
C1 Se1 C12 86.73(9)
C7 O2 C10 117.28(17)
C8 O1 C11 117.59(17)
C1 N1 C13 116.18(17)
C1 N1 C18 122.95(17)
C13 N1 C18 120.87(16)
N1 C1 Se1 112.10(14)
N1 C1 C2 124.94(19)
C2 C1 Se1 122.96(15)
C1 C2 H2 119.8
C3 C2 C1 120.32(19)
C3 C2 H2 119.8
C2 C3 H3 115.4
C2 C3 C4 129.2(2)
C4 C3 H3 115.4
C5 C4 C3 116.42(19)
C5 C4 C9 119.02(18)
C9 C4 C3 124.54(18)
C4 C5 H5 119.4
C6 C5 C4 121.27(19)
C6 C5 H5 119.4
C5 C6 H6 120.2
C7 C6 C5 119.51(19)
C7 C6 H6 120.2
O2 C7 C6 124.72(18)
O2 C7 C8 114.97(18)
C6 C7 C8 120.30(18)
O1 C8 C7 114.09(18)
O1 C8 C9 125.96(19)
C9 C8 C7 119.95(19)
C4 C9 H9 120.0
C8 C9 C4 119.91(19)
C8 C9 H9 120.0
O2 C10 H10A 109.5
O2 C10 H10B 109.5
O2 C10 H10C 109.5
H10A C10 H10B 109.5
H10A C10 H10C 109.5
H10B C10 H10C 109.5
O1 C11 H11A 109.5
O1 C11 H11B 109.5
O1 C11 H11C 109.5
H11A C11 H11B 109.5
H11A C11 H11C 109.5
H11B C11 H11C 109.5
C13 C12 Se1 110.78(15)
C17 C12 Se1 127.74(17)
C17 C12 C13 121.46(19)
C12 C13 N1 114.20(17)
C12 C13 C14 120.37(19)
C14 C13 N1 125.42(19)
C13 C14 H14 121.2
C15 C14 C13 117.6(2)
C15 C14 H14 121.2
C14 C15 H15 119.0
C14 C15 C16 122.0(2)
C16 C15 H15 119.0
C15 C16 H16 119.9
C17 C16 C15 120.2(2)
C17 C16 H16 119.9
C12 C17 C16 118.4(2)
C12 C17 H17 120.8
C16 C17 H17 120.8
N1 C18 H18A 109.3
N1 C18 H18B 109.3
N1 C18 C19 111.55(18)
H18A C18 H18B 108.0
C19 C18 H18A 109.3
C19 C18 H18B 109.3
C18 C19 H19A 109.5
C18 C19 H19B 109.5
C18 C19 H19C 109.5
H19A C19 H19B 109.5
H19A C19 H19C 109.5
H19B C19 H19C 109.5
C1A Se2 C12A 86.36(10)
C7A O1A C10A 116.95(17)
C8A O2A C11A 116.60(19)
C1A N1A C13A 116.34(18)
C1A N1A C18A 122.67(18)
C13A N1A C18A 120.93(18)
N1A C1A Se2 112.20(15)
N1A C1A C2A 125.37(19)
C2A C1A Se2 122.42(16)
C1A C2A H2A 119.3
C3A C2A C1A 121.3(2)
C3A C2A H2A 119.3
C2A C3A H3A 116.2
C2A C3A C4A 127.6(2)
C4A C3A H3A 116.2
C5A C4A C3A 118.13(19)
C5A C4A C9A 119.2(2)
C9A C4A C3A 122.7(2)
C4A C5A H5A 119.5
C6A C5A C4A 120.9(2)
C6A C5A H5A 119.5
C5A C6A H6A 120.3
C7A C6A C5A 119.4(2)
C7A C6A H6A 120.3
O1A C7A C6A 124.4(2)
O1A C7A C8A 115.26(19)
C6A C7A C8A 120.3(2)
O2A C8A C7A 114.34(19)
O2A C8A C9A 125.6(2)
C9A C8A C7A 120.10(19)
C4A C9A H9A 119.9
C8A C9A C4A 120.1(2)
C8A C9A H9A 119.9
O1A C10A H10D 109.5
O1A C10A H10E 109.5
O1A C10A H10F 109.5
H10D C10A H10E 109.5
H10D C10A H10F 109.5
H10E C10A H10F 109.5
O2A C11A H11D 109.5
O2A C11A H11E 109.5
O2A C11A H11F 109.5
H11D C11A H11E 109.5
H11D C11A H11F 109.5
H11E C11A H11F 109.5
C13A C12A Se2 111.03(16)
C13A C12A C17A 121.2(2)
C17A C12A Se2 127.73(18)
C12A C13A N1A 114.05(19)
C12A C13A C14A 120.3(2)
C14A C13A N1A 125.6(2)
C13A C14A H14A 121.0
C15A C14A C13A 118.0(2)
C15A C14A H14A 121.0
C14A C15A H15A 119.1
C16A C15A C14A 121.8(2)
C16A C15A H15A 119.1
C15A C16A H16A 119.9
C15A C16A C17A 120.3(2)
C17A C16A H16A 119.9
C12A C17A H17A 120.8
C16A C17A C12A 118.4(2)
C16A C17A H17A 120.8
N1A C18A H18C 109.3
N1A C18A H18D 109.3
N1A C18A C19A 111.47(18)
H18C C18A H18D 108.0
C19A C18A H18C 109.3
C19A C18A H18D 109.3
C18A C19A H19D 109.5
C18A C19A H19E 109.5
C18A C19A H19F 109.5
H19D C19A H19E 109.5
H19D C19A H19F 109.5
H19E C19A H19F 109.5
C2S C1S H1S 120.2
C6S C1S H1S 120.2
C6S C1S C2S 119.7(2)
O3A C1S H1S 5.0
O3A C1S C2S 125.0(2)
O3A C1S C6S 115.3(2)
C1S C2S H2S 119.8
C1S C2S C3S 120.4(2)
C3S C2S H2S 119.8
O3B C2S C1S 117.6(11)
O3B C2S H2S 3.0
O3B C2S C3S 122.0(11)
C2S C3S H3S 120.1
C4S C3S C2S 119.8(2)
C4S C3S H3S 120.1
C3S C4S H4S 120.0
C3S C4S C5S 120.1(2)
C5S C4S H4S 120.0
O4A C4S C3S 117.2(2)
O4A C4S H4S 3.2
O4A C4S C5S 122.7(2)
C4S C5S H5S 120.1
C4S C5S C6S 119.8(2)
C6S C5S H5S 120.1
O4B C5S C4S 128.4(10)
O4B C5S H5S 8.9
O4B C5S C6S 111.7(10)
C1S C6S C5S 120.3(2)
C1S C6S H6S 119.8
C5S C6S H6S 119.8
C1S O3A H3AA 109.5
C4S O4A H4A 109.5
C2S O3B H3B 107.9
C5S O4B H4B 106.3

loop_
_geom_bond_atom_site_label_1
_geom_bond_atom_site_label_2
_geom_bond_distance
Se1 C1 1.869(2)
Se1 C12 1.877(2)
O2 C7 1.358(2)
O2 C10 1.431(3)
O1 C8 1.363(3)
O1 C11 1.421(3)
N1 C1 1.338(2)
N1 C13 1.411(3)
N1 C18 1.475(3)
C1 C2 1.429(3)
C2 H2 0.9300
C2 C3 1.349(3)
C3 H3 0.9300
C3 C4 1.450(3)
C4 C5 1.395(3)
C4 C9 1.415(3)
C5 H5 0.9300
C5 C6 1.386(3)
C6 H6 0.9300
C6 C7 1.384(3)
C7 C8 1.415(3)
C8 C9 1.380(3)
C9 H9 0.9300
C10 H10A 0.9600
C10 H10B 0.9600
C10 H10C 0.9600
C11 H11A 0.9600
C11 H11B 0.9600
C11 H11C 0.9600
C12 C13 1.391(3)
C12 C17 1.386(3)
C13 C14 1.400(3)
C14 H14 0.9300
C14 C15 1.385(3)
C15 H15 0.9300
C15 C16 1.391(3)
C16 H16 0.9300
C16 C17 1.387(3)
C17 H17 0.9300
C18 H18A 0.9700
C18 H18B 0.9700
C18 C19 1.513(3)
C19 H19A 0.9600
C19 H19B 0.9600
C19 H19C 0.9600
Se2 C1A 1.870(2)
Se2 C12A 1.875(2)
O1A C7A 1.359(3)
O1A C10A 1.424(3)
O2A C8A 1.366(3)
O2A C11A 1.430(3)
N1A C1A 1.333(3)
N1A C13A 1.404(3)
N1A C18A 1.484(3)
C1A C2A 1.425(3)
C2A H2A 0.9300
C2A C3A 1.351(3)
C3A H3A 0.9300
C3A C4A 1.446(3)
C4A C5A 1.395(3)
C4A C9A 1.411(3)
C5A H5A 0.9300
C5A C6A 1.393(3)
C6A H6A 0.9300
C6A C7A 1.383(3)
C7A C8A 1.413(3)
C8A C9A 1.372(3)
C9A H9A 0.9300
C10A H10D 0.9600
C10A H10E 0.9600
C10A H10F 0.9600
C11A H11D 0.9600
C11A H11E 0.9600
C11A H11F 0.9600
C12A C13A 1.389(3)
C12A C17A 1.392(3)
C13A C14A 1.391(3)
C14A H14A 0.9300
C14A C15A 1.388(3)
C15A H15A 0.9300
C15A C16A 1.383(4)
C16A H16A 0.9300
C16A C17A 1.384(3)
C17A H17A 0.9300
C18A H18C 0.9700
C18A H18D 0.9700
C18A C19A 1.515(3)
C19A H19D 0.9600
C19A H19E 0.9600
C19A H19F 0.9600
C1S H1S 0.9300
C1S C2S 1.386(4)
C1S C6S 1.386(3)
C1S O3A 1.383(4)
C2S H2S 0.9300
C2S C3S 1.393(4)
C2S O3B 1.29(3)
C3S H3S 0.9300
C3S C4S 1.388(3)
C4S H4S 0.9300
C4S C5S 1.390(3)
C4S O4A 1.360(4)
C5S H5S 0.9300
C5S C6S 1.393(3)
C5S O4B 1.36(2)
C6S H6S 0.9300
O3A H3AA 0.8200
O4A H4A 0.8200
O3B H3B 0.8309
O4B H4B 0.8537

loop_
_geom_torsion_atom_site_label_1
_geom_torsion_atom_site_label_2
_geom_torsion_atom_site_label_3
_geom_torsion_atom_site_label_4
_geom_torsion
Se1 C1 C2 C3 -6.4(3)
Se1 C12 C13 N1 -0.2(2)
Se1 C12 C13 C14 -179.40(16)
Se1 C12 C17 C16 178.46(17)
O2 C7 C8 O1 -1.3(3)
O2 C7 C8 C9 178.06(18)
O1 C8 C9 C4 178.86(19)
N1 C1 C2 C3 173.90(19)
N1 C13 C14 C15 -177.96(19)
C1 Se1 C12 C13 0.35(15)
C1 Se1 C12 C17 -178.2(2)
C1 N1 C13 C12 -0.1(3)
C1 N1 C13 C14 179.0(2)
C1 N1 C18 C19 90.9(2)
C1 C2 C3 C4 178.22(19)
C2 C3 C4 C5 -174.9(2)
C2 C3 C4 C9 3.3(3)
C3 C4 C5 C6 176.22(19)
C3 C4 C9 C8 -176.12(19)
C4 C5 C6 C7 0.5(3)
C5 C4 C9 C8 2.0(3)
C5 C6 C7 O2 -178.00(19)
C5 C6 C7 C8 1.1(3)
C6 C7 C8 O1 179.51(18)
C6 C7 C8 C9 -1.1(3)
C7 C8 C9 C4 -0.5(3)
C9 C4 C5 C6 -2.1(3)
C10 O2 C7 C6 0.3(3)
C10 O2 C7 C8 -178.8(2)
C11 O1 C8 C7 179.2(2)
C11 O1 C8 C9 -0.1(3)
C12 Se1 C1 N1 -0.40(15)
C12 Se1 C1 C2 179.86(18)
C12 C13 C14 C15 1.1(3)
C13 N1 C1 Se1 0.4(2)
C13 N1 C1 C2 -179.91(18)
C13 N1 C18 C19 -88.8(2)
C13 C12 C17 C16 0.0(3)
C13 C14 C15 C16 -0.8(3)
C14 C15 C16 C17 0.1(4)
C15 C16 C17 C12 0.3(3)
C17 C12 C13 N1 178.43(19)
C17 C12 C13 C14 -0.7(3)
C18 N1 C1 Se1 -179.32(14)
C18 N1 C1 C2 0.4(3)
C18 N1 C13 C12 179.61(17)
C18 N1 C13 C14 -1.3(3)
Se2 C1A C2A C3A -7.0(3)
Se2 C12A C13A N1A -1.0(2)
Se2 C12A C13A C14A -179.74(17)
Se2 C12A C17A C16A 179.67(18)
O1A C7A C8A O2A -2.7(3)
O1A C7A C8A C9A 177.0(2)
O2A C8A C9A C4A 179.2(2)
N1A C1A C2A C3A 174.1(2)
N1A C13A C14A C15A -178.2(2)
C1A Se2 C12A C13A 0.25(16)
C1A Se2 C12A C17A -179.1(2)
C1A N1A C13A C12A 1.5(3)
C1A N1A C13A C14A -179.8(2)
C1A N1A C18A C19A 94.6(3)
C1A C2A C3A C4A 177.8(2)
C2A C3A C4A C5A -179.9(2)
C2A C3A C4A C9A -1.1(3)
C3A C4A C5A C6A 177.8(2)
C3A C4A C9A C8A -177.1(2)
C4A C5A C6A C7A -0.7(3)
C5A C4A C9A C8A 1.7(3)
C5A C6A C7A O1A -176.3(2)
C5A C6A C7A C8A 1.9(3)
C6A C7A C8A O2A 179.0(2)
C6A C7A C8A C9A -1.3(3)
C7A C8A C9A C4A -0.5(3)
C9A C4A C5A C6A -1.1(3)
C10A O1A C7A C6A 4.9(3)
C10A O1A C7A C8A -173.4(2)
C11A O2A C8A C7A 174.7(2)
C11A O2A C8A C9A -5.0(3)
C12A Se2 C1A N1A 0.57(16)
C12A Se2 C1A C2A -178.50(18)
C12A C13A C14A C15A 0.3(3)
C13A N1A C1A Se2 -1.3(2)
C13A N1A C1A C2A 177.74(19)
C13A N1A C18A C19A -88.2(2)
C13A C12A C17A C16A 0.4(3)
C13A C14A C15A C16A -0.4(4)
C14A C15A C16A C17A 0.4(4)
C15A C16A C17A C12A -0.4(4)
C17A C12A C13A N1A 178.4(2)
C17A C12A C13A C14A -0.4(3)
C18A N1A C1A Se2 175.99(15)
C18A N1A C1A C2A -5.0(3)
C18A N1A C13A C12A -175.80(19)
C18A N1A C13A C14A 2.9(3)
C1S C2S C3S C4S 0.2(3)
C2S C1S C6S C5S 0.0(3)
C2S C3S C4S C5S -0.4(3)
C2S C3S C4S O4A -178.5(2)
C3S C4S C5S C6S 0.4(3)
C3S C4S C5S O4B -175.6(12)
C4S C5S C6S C1S -0.2(3)
C6S C1S C2S C3S 0.0(3)
C6S C1S C2S O3B 177.7(13)
O3A C1S C2S C3S 178.5(2)
O3A C1S C2S O3B -3.8(13)
O3A C1S C6S C5S -178.6(2)
O4A C4S C5S C6S 178.4(2)
O4A C4S C5S O4B 2.4(13)
O3B C2S C3S C4S -177.4(13)
O4B C5S C6S C1S 176.4(10)
